data_7243867
loop_
_publ_author_name
'Chen, Yaxuan'
'Liu, Guocheng'
'Wang, Xiuli'
'Lu, Xue'
'Xu, Na'
'Chang, Zhihan'
'Zhang, Zhong'
'Li, Xiaohui'

_publ_section_title
;
 Various carboxylates induced eight Zn(ii)/Cd(ii) coordination polymers
 with fluorescence sensing activities for Fe(iii), Cr(vi) and
 oxytetracycline
;
_journal_issue 46
_journal_name_full CrystEngComm
_journal_page_first 8077
_journal_page_last 8086
_journal_paper_doi 10.1039/D1CE01166A
_journal_volume 23
_journal_year 2021
_chemical_formula_sum 'C32 H26 Cd N4 O8'
_chemical_formula_weight 706.97
_space_group_IT_number 15
_space_group_name_Hall '-C 2yc'
_space_group_name_H-M_alt 'C 1 2/c 1'
_symmetry_cell_setting monoclinic
_symmetry_space_group_name_H-M 'C 1 2/c 1'
_atom_sites_solution_hydrogens geom
_atom_sites_solution_primary direct
_atom_sites_solution_secondary difmap
_audit_creation_method SHELXL-97
_audit_update_record
;
2021-06-16 deposited with the CCDC.	2021-10-12 downloaded from the CCDC.
;
_cell_angle_alpha 90.00
_cell_angle_beta 108.755(2)
_cell_angle_gamma 90.00
_cell_formula_units_Z 8
_cell_length_a 21.4405(15)
_cell_length_b 10.1496(6)
_cell_length_c 27.7840(18)
_cell_measurement_reflns_used 2499
_cell_measurement_temperature 296(2)
_cell_measurement_theta_max 25.103
_cell_measurement_theta_min 1.548
_cell_volume 5725.1(6)
_computing_structure_refinement 'SHELXL-97 (Sheldrick, 1997)'
_computing_structure_solution 'SHELXS-97 (Sheldrick, 1990)'
_diffrn_ambient_temperature 296(2)
_diffrn_measured_fraction_theta_full 0.999
_diffrn_measured_fraction_theta_max 0.999
_diffrn_measurement_device_type 'CCD area detector'
_diffrn_measurement_method 'phi and omega scans'
_diffrn_radiation_monochromator graphite
_diffrn_radiation_source 'fine-focus sealed tube'
_diffrn_radiation_type MoK\a
_diffrn_radiation_wavelength 0.71073
_diffrn_reflns_av_R_equivalents 0.0511
_diffrn_reflns_av_unetI/netI 0.0536
_diffrn_reflns_limit_h_max 23
_diffrn_reflns_limit_h_min -25
_diffrn_reflns_limit_k_max 9
_diffrn_reflns_limit_k_min -12
_diffrn_reflns_limit_l_max 30
_diffrn_reflns_limit_l_min -33
_diffrn_reflns_number 16206
_diffrn_reflns_theta_full 25.10
_diffrn_reflns_theta_max 25.10
_diffrn_reflns_theta_min 1.55
_exptl_absorpt_coefficient_mu 0.825
_exptl_absorpt_correction_T_max 0.9147
_exptl_absorpt_correction_T_min 0.8863
_exptl_absorpt_correction_type multi-scan
_exptl_absorpt_process_details SADABS
_exptl_crystal_colour colorless
_exptl_crystal_density_diffrn 1.640
_exptl_crystal_density_method 'not measured'
_exptl_crystal_description block
_exptl_crystal_F_000 2864
_exptl_crystal_size_max 0.15
_exptl_crystal_size_mid 0.13
_exptl_crystal_size_min 0.11
_refine_diff_density_max 0.338
_refine_diff_density_min -0.380
_refine_diff_density_rms 0.073
_refine_ls_extinction_method none
_refine_ls_goodness_of_fit_ref 0.966
_refine_ls_hydrogen_treatment mixed
_refine_ls_matrix_type full
_refine_ls_number_parameters 414
_refine_ls_number_reflns 5090
_refine_ls_number_restraints 0
_refine_ls_restrained_S_all 0.966
_refine_ls_R_factor_all 0.0600
_refine_ls_R_factor_gt 0.0342
_refine_ls_shift/su_max 0.001
_refine_ls_shift/su_mean 0.000
_refine_ls_structure_factor_coef Fsqd
_refine_ls_weighting_details 'calc w=1/[\s^2^(Fo^2^)+(0.0342P)^2^+0.0000P] where P=(Fo^2^+2Fc^2^)/3'
_refine_ls_weighting_scheme calc
_refine_ls_wR_factor_gt 0.0668
_refine_ls_wR_factor_ref 0.0757
_reflns_number_gt 3706
_reflns_number_total 5090
_reflns_threshold_expression >2sigma(I)
_cod_data_source_file d1ce01166a2.cif
_cod_data_source_block 1_CCDC3
_cod_depositor_comments
;
The following automatic conversions were performed:

data item '_exptl_absorpt_correction_type' value 'Multi-scan' was
changed to 'multi-scan' in accordance with the
/home/data/users/saulius/crontab/automatic-downloads/rss-feeds/RSC/lib/dictionaries/cif_core.dic
dictionary named 'cif_core.dic' version 2.4.2 last updated on
2011-04-26.

Automatic conversion script
Id: cif_fix_values 7556 2019-12-06 15:28:31Z antanas 

 Adding full bibliography for 7243861--7243868.cif.
;
_cod_original_sg_symbol_H-M 'C 2/c'
_cod_database_code 7243867

loop_
_symmetry_equiv_pos_as_xyz
'x, y, z'
'-x, y, -z+1/2'
'x+1/2, y+1/2, z'
'-x+1/2, y+1/2, -z+1/2'
'-x, -y, -z'
'x, -y, z-1/2'
'-x+1/2, -y+1/2, -z'
'x+1/2, -y+1/2, z-1/2'

loop_
_atom_site_label
_atom_site_type_symbol
_atom_site_fract_x
_atom_site_fract_y
_atom_site_fract_z
_atom_site_U_iso_or_equiv
_atom_site_adp_type
_atom_site_occupancy
_atom_site_symmetry_multiplicity
_atom_site_calc_flag
_atom_site_refinement_flags
_atom_site_disorder_assembly
_atom_site_disorder_group
Cd1 Cd 0.376054(12) 0.10257(2) 0.245066(9) 0.02833(9) Uani 1 1 d . . .
N1 N 0.27231(14) 0.1050(3) 0.18488(10) 0.0312(7) Uani 1 1 d . . .
O1 O 0.45342(12) -0.0485(2) 0.29147(10) 0.0392(7) Uani 1 1 d . . .
C1 C 0.23475(19) 0.0005(4) 0.18347(14) 0.0409(10) Uani 1 1 d . . .
H1A H 0.2521 -0.0676 0.2062 0.049 Uiso 1 1 calc R . .
O1W O 0.43494(14) 0.1006(4) 0.18748(11) 0.0392(7) Uani 1 1 d . . .
H1WA H 0.467(2) 0.165(4) 0.1902(14) 0.058(14) Uiso 1 1 d . . .
H1WB H 0.458(2) 0.048(4) 0.1944(15) 0.040(15) Uiso 1 1 d . . .
N2 N 0.04659(16) -0.0501(3) 0.07072(12) 0.0473(9) Uani 1 1 d . . .
H2A H 0.0201 -0.0759 0.0864 0.057 Uiso 1 1 calc R . .
O2 O 0.36926(14) -0.1519(2) 0.23854(10) 0.0513(8) Uani 1 1 d . . .
C2 C 0.17171(19) -0.0132(4) 0.15042(14) 0.0405(10) Uani 1 1 d . . .
H2B H 0.1477 -0.0892 0.1510 0.049 Uiso 1 1 calc R . .
N3 N 0.32040(15) 0.0880(3) 0.30614(10) 0.0337(7) Uani 1 1 d . . .
O3 O 0.37426(14) -0.6544(2) 0.23946(10) 0.0522(8) Uani 1 1 d . . .
C3 C 0.14455(18) 0.0861(4) 0.11657(13) 0.0348(9) Uani 1 1 d . . .
O4 O 0.45382(13) -0.7513(2) 0.29883(10) 0.0466(7) Uani 1 1 d . . .
N4 N 0.26699(16) 0.3203(3) 0.44663(10) 0.0359(7) Uani 1 1 d . . .
H4A H 0.3040 0.3612 0.4574 0.043 Uiso 1 1 calc R . .
C4 C 0.1829(2) 0.1964(4) 0.11817(14) 0.0447(10) Uani 1 1 d . . .
H4B H 0.1664 0.2667 0.0963 0.054 Uiso 1 1 calc R . .
O5 O 0.60801(13) -0.4008(2) 0.38842(10) 0.0539(8) Uani 1 1 d . . .
H5A H 0.6210 -0.3255 0.3967 0.081 Uiso 1 1 calc R . .
C5 C 0.2459(2) 0.2017(4) 0.15256(14) 0.0427(10) Uani 1 1 d . . .
H5B H 0.2711 0.2766 0.1531 0.051 Uiso 1 1 calc R . .
O6 O 0.15646(13) 0.3441(2) 0.41905(10) 0.0458(7) Uani 1 1 d . . .
C6 C 0.0745(2) 0.0813(4) 0.08032(16) 0.0507(11) Uani 1 1 d . . .
H6A H 0.0469 0.1350 0.0941 0.061 Uiso 1 1 calc R . .
H6B H 0.0737 0.1202 0.0482 0.061 Uiso 1 1 calc R . .
O7 O 0.09813(14) -0.0959(3) 0.01469(10) 0.0532(7) Uani 1 1 d . . .
C7 C 0.06096(19) -0.1321(4) 0.03806(14) 0.0415(10) Uani 1 1 d . . .
C8 C 0.03217(18) -0.2681(4) 0.03115(14) 0.0401(10) Uani 1 1 d . . .
C9 C 0.03668(18) -0.3391(4) -0.00897(14) 0.0421(10) Uani 1 1 d . . .
H9A H 0.0553 -0.3003 -0.0314 0.050 Uiso 1 1 calc R . .
C10 C 0.01374(19) -0.4708(4) -0.01761(13) 0.0391(10) Uani 1 1 d . . .
C11 C 0.0176(2) -0.5465(4) -0.05918(15) 0.0479(11) Uani 1 1 d . . .
H11A H 0.0354 -0.5090 -0.0824 0.057 Uiso 1 1 calc R . .
C12 C -0.0043(2) -0.6726(5) -0.06599(15) 0.0494(11) Uani 1 1 d . . .
H12A H -0.0010 -0.7207 -0.0936 0.059 Uiso 1 1 calc R . .
C13 C 0.35402(19) 0.0399(4) 0.35116(14) 0.0420(10) Uani 1 1 d . . .
H13A H 0.3907 -0.0121 0.3539 0.050 Uiso 1 1 calc R . .
C14 C 0.33702(19) 0.0636(4) 0.39463(13) 0.0368(10) Uani 1 1 d . . .
H14A H 0.3620 0.0271 0.4255 0.044 Uiso 1 1 calc R . .
C15 C 0.28346(18) 0.1407(3) 0.39197(12) 0.0295(8) Uani 1 1 d . . .
C16 C 0.24590(18) 0.1837(4) 0.34434(13) 0.0367(9) Uani 1 1 d . . .
H16A H 0.2074 0.2310 0.3402 0.044 Uiso 1 1 calc R . .
C17 C 0.26581(19) 0.1561(4) 0.30322(13) 0.0367(9) Uani 1 1 d . . .
H17A H 0.2399 0.1864 0.2715 0.044 Uiso 1 1 calc R . .
C18 C 0.26845(19) 0.1783(3) 0.43933(12) 0.0346(9) Uani 1 1 d . . .
H18A H 0.2261 0.1416 0.4378 0.041 Uiso 1 1 calc R . .
H18B H 0.3015 0.1399 0.4685 0.041 Uiso 1 1 calc R . .
C19 C 0.21240(19) 0.3905(4) 0.43771(12) 0.0325(8) Uani 1 1 d . . .
C20 C 0.22040(18) 0.5323(3) 0.45441(12) 0.0301(9) Uani 1 1 d . . .
C21 C 0.27284(18) 0.5750(3) 0.49444(12) 0.0306(9) Uani 1 1 d . . .
H21A H 0.3070 0.5170 0.5099 0.037 Uiso 1 1 calc R . .
C22 C 0.27563(17) 0.7055(3) 0.51253(12) 0.0279(8) Uani 1 1 d . . .
C23 C 0.32764(18) 0.7509(4) 0.55512(13) 0.0376(10) Uani 1 1 d . . .
H23A H 0.3608 0.6929 0.5726 0.045 Uiso 1 1 calc R . .
C24 C 0.32970(18) 0.8784(4) 0.57081(13) 0.0391(10) Uani 1 1 d . . .
H24A H 0.3646 0.9068 0.5985 0.047 Uiso 1 1 calc R . .
C25 C 0.42330(19) -0.1533(3) 0.27243(14) 0.0323(9) Uani 1 1 d . . .
C26 C 0.45661(17) -0.2816(3) 0.29317(12) 0.0263(8) Uani 1 1 d . . .
C27 C 0.42704(16) -0.4012(3) 0.27488(12) 0.0283(8) Uani 1 1 d . . .
H27A H 0.3864 -0.4028 0.2494 0.034 Uiso 1 1 calc R . .
C28 C 0.45796(17) -0.5182(3) 0.29450(12) 0.0276(8) Uani 1 1 d . . .
C29 C 0.42620(19) -0.6489(3) 0.27568(14) 0.0324(9) Uani 1 1 d . . .
C30 C 0.51895(17) -0.5160(3) 0.33238(12) 0.0316(9) Uani 1 1 d . . .
H30A H 0.5400 -0.5946 0.3453 0.038 Uiso 1 1 calc R . .
C31 C 0.54832(17) -0.3965(4) 0.35093(12) 0.0330(8) Uani 1 1 d . . .
C32 C 0.51704(17) -0.2800(3) 0.33166(12) 0.0286(8) Uani 1 1 d . . .
H32A H 0.5365 -0.2000 0.3445 0.034 Uiso 1 1 calc R . .

loop_
_atom_site_aniso_label
_atom_site_aniso_U_11
_atom_site_aniso_U_22
_atom_site_aniso_U_33
_atom_site_aniso_U_23
_atom_site_aniso_U_13
_atom_site_aniso_U_12
Cd1 0.02707(15) 0.01894(14) 0.03505(15) -0.00383(13) 0.00449(10) -0.00156(13)
N1 0.0314(17) 0.0250(16) 0.0346(16) -0.0015(15) 0.0070(13) -0.0026(15)
O1 0.0370(16) 0.0132(12) 0.0644(17) 0.0000(13) 0.0120(13) -0.0014(11)
C1 0.039(2) 0.033(2) 0.046(2) 0.0042(19) 0.0070(19) -0.0008(19)
O1W 0.0326(17) 0.0364(17) 0.0452(16) 0.0006(16) 0.0077(13) 0.0038(17)
N2 0.029(2) 0.058(2) 0.049(2) -0.0076(18) 0.0063(16) -0.0057(17)
O2 0.0466(19) 0.0283(15) 0.0619(18) -0.0025(13) -0.0066(15) 0.0047(13)
C2 0.035(2) 0.034(2) 0.049(2) -0.002(2) 0.0077(19) -0.0070(18)
N3 0.0372(19) 0.0330(18) 0.0288(16) -0.0056(15) 0.0079(14) 0.0050(15)
O3 0.0507(19) 0.0279(14) 0.0601(18) -0.0053(14) -0.0069(15) -0.0117(13)
C3 0.033(2) 0.035(2) 0.033(2) -0.0086(19) 0.0072(16) 0.0041(18)
O4 0.0424(17) 0.0133(13) 0.076(2) -0.0038(13) 0.0081(14) -0.0023(12)
N4 0.042(2) 0.0276(17) 0.0429(18) -0.0090(15) 0.0199(15) -0.0048(15)
C4 0.049(3) 0.027(2) 0.049(2) 0.0078(19) 0.004(2) 0.0079(19)
O5 0.0500(18) 0.0280(14) 0.0590(17) -0.0072(14) -0.0168(14) -0.0045(14)
C5 0.043(3) 0.035(2) 0.047(2) 0.002(2) 0.0097(19) -0.007(2)
O6 0.0389(18) 0.0283(14) 0.0618(17) -0.0144(13) 0.0043(14) -0.0113(12)
C6 0.039(3) 0.047(3) 0.058(3) -0.007(2) 0.004(2) 0.003(2)
O7 0.0498(19) 0.0550(19) 0.0586(18) 0.0036(16) 0.0228(15) -0.0015(16)
C7 0.027(2) 0.053(3) 0.036(2) -0.001(2) -0.0009(18) 0.0055(19)
C8 0.028(2) 0.049(3) 0.038(2) -0.002(2) 0.0030(18) 0.0050(19)
C9 0.029(2) 0.056(3) 0.040(2) 0.004(2) 0.0083(18) -0.0009(19)
C10 0.030(2) 0.053(3) 0.031(2) -0.003(2) 0.0049(16) 0.0021(19)
C11 0.046(3) 0.057(3) 0.045(3) 0.001(2) 0.021(2) -0.003(2)
C12 0.044(3) 0.066(3) 0.038(2) -0.007(2) 0.013(2) 0.004(2)
C13 0.039(2) 0.044(2) 0.040(2) -0.004(2) 0.0091(19) 0.013(2)
C14 0.041(2) 0.035(2) 0.029(2) 0.0013(17) 0.0039(17) 0.0051(18)
C15 0.036(2) 0.0165(18) 0.035(2) -0.0038(15) 0.0103(17) -0.0028(15)
C16 0.036(2) 0.036(2) 0.038(2) 0.0056(19) 0.0122(18) 0.0138(18)
C17 0.040(2) 0.035(2) 0.030(2) 0.0021(17) 0.0045(17) 0.0086(18)
C18 0.039(2) 0.031(2) 0.035(2) 0.0004(18) 0.0142(17) 0.0003(18)
C19 0.043(2) 0.028(2) 0.0266(18) -0.0061(18) 0.0106(16) -0.005(2)
C20 0.037(2) 0.029(2) 0.0263(19) -0.0060(16) 0.0124(17) -0.0091(17)
C21 0.033(2) 0.022(2) 0.033(2) -0.0019(15) 0.0062(16) -0.0014(15)
C22 0.033(2) 0.0247(19) 0.0256(18) -0.0016(16) 0.0083(15) -0.0073(15)
C23 0.035(2) 0.030(2) 0.036(2) -0.0055(17) -0.0040(17) -0.0011(17)
C24 0.036(2) 0.039(2) 0.033(2) -0.0078(19) -0.0014(17) -0.0070(19)
C25 0.036(2) 0.024(2) 0.041(2) -0.0003(17) 0.0174(19) 0.0008(17)
C26 0.030(2) 0.0169(18) 0.035(2) 0.0022(16) 0.0149(16) -0.0011(15)
C27 0.0264(19) 0.0233(18) 0.0325(19) 0.0007(17) 0.0056(15) -0.0022(17)
C28 0.032(2) 0.0183(19) 0.033(2) -0.0022(16) 0.0098(16) -0.0042(15)
C29 0.036(2) 0.0195(19) 0.044(2) -0.0062(17) 0.016(2) -0.0042(16)
C30 0.034(2) 0.0171(18) 0.039(2) 0.0027(16) 0.0047(17) 0.0040(16)
C31 0.036(2) 0.0243(19) 0.0326(19) 0.0004(18) 0.0027(16) -0.0012(18)
C32 0.037(2) 0.0142(18) 0.033(2) -0.0026(16) 0.0106(17) -0.0051(16)

loop_
_atom_type_symbol
_atom_type_description
_atom_type_scat_dispersion_real
_atom_type_scat_dispersion_imag
_atom_type_scat_source
C C 0.0033 0.0016 'International Tables Vol C Tables 4.2.6.8 and 6.1.1.4'
H H 0.0000 0.0000 'International Tables Vol C Tables 4.2.6.8 and 6.1.1.4'
N N 0.0061 0.0033 'International Tables Vol C Tables 4.2.6.8 and 6.1.1.4'
O O 0.0106 0.0060 'International Tables Vol C Tables 4.2.6.8 and 6.1.1.4'
Cd Cd -0.8075 1.2024 'International Tables Vol C Tables 4.2.6.8 and 6.1.1.4'

loop_
_geom_angle_atom_site_label_1
_geom_angle_atom_site_label_2
_geom_angle_atom_site_label_3
_geom_angle
_geom_angle_site_symmetry_1
_geom_angle_site_symmetry_3
_geom_angle_publ_flag
N1 Cd1 O1 139.26(9) . . ?
N1 Cd1 O1W 96.36(10) . . ?
O1 Cd1 O1W 85.86(10) . . ?
N1 Cd1 O4 140.12(9) . 1_565 ?
O1 Cd1 O4 80.27(8) . 1_565 ?
O1W Cd1 O4 90.65(10) . 1_565 ?
N1 Cd1 N3 85.97(10) . . ?
O1 Cd1 N3 89.74(10) . . ?
O1W Cd1 N3 175.34(11) . . ?
O4 Cd1 N3 90.11(10) 1_565 . ?
N1 Cd1 O3 87.24(9) . 1_565 ?
O1 Cd1 O3 133.48(9) . 1_565 ?
O1W Cd1 O3 88.06(11) . 1_565 ?
O4 Cd1 O3 53.71(8) 1_565 1_565 ?
N3 Cd1 O3 96.10(10) . 1_565 ?
N1 Cd1 O2 86.60(9) . . ?
O1 Cd1 O2 52.72(8) . . ?
O1W Cd1 O2 88.53(11) . . ?
O4 Cd1 O2 132.93(8) 1_565 . ?
N3 Cd1 O2 87.59(10) . . ?
O3 Cd1 O2 172.59(8) 1_565 . ?
C1 N1 C5 116.7(3) . . ?
C1 N1 Cd1 116.6(2) . . ?
C5 N1 Cd1 126.7(2) . . ?
C25 O1 Cd1 98.4(2) . . ?
N1 C1 C2 124.0(4) . . ?
C7 N2 C6 121.7(4) . . ?
C25 O2 Cd1 86.6(2) . . ?
C3 C2 C1 119.5(4) . . ?
C13 N3 C17 116.7(3) . . ?
C13 N3 Cd1 117.0(2) . . ?
C17 N3 Cd1 123.7(2) . . ?
C29 O3 Cd1 90.1(2) . 1_545 ?
C2 C3 C4 117.1(3) . . ?
C2 C3 C6 122.9(4) . . ?
C4 C3 C6 119.9(3) . . ?
C29 O4 Cd1 94.2(2) . 1_545 ?
C19 N4 C18 124.3(3) . . ?
C3 C4 C5 119.5(4) . . ?
N1 C5 C4 123.2(4) . . ?
N2 C6 C3 114.4(3) . . ?
O7 C7 N2 120.0(4) . . ?
O7 C7 C8 121.0(4) . . ?
N2 C7 C8 119.0(4) . . ?
C9 C8 C12 119.4(4) . 5_545 ?
C9 C8 C7 117.3(4) . . ?
C12 C8 C7 123.2(4) 5_545 . ?
C8 C9 C10 121.8(4) . . ?
C11 C10 C9 122.9(4) . . ?
C11 C10 C10 118.8(5) . 5_545 ?
C9 C10 C10 118.3(4) . 5_545 ?
C12 C11 C10 121.3(4) . . ?
C11 C12 C8 120.4(4) . 5_545 ?
N3 C13 C14 122.9(4) . . ?
C15 C14 C13 120.0(3) . . ?
C14 C15 C16 116.9(3) . . ?
C14 C15 C18 120.6(3) . . ?
C16 C15 C18 122.5(3) . . ?
C17 C16 C15 119.5(3) . . ?
N3 C17 C16 123.7(3) . . ?
N4 C18 C15 113.2(3) . . ?
O6 C19 N4 123.6(3) . . ?
O6 C19 C20 119.5(3) . . ?
N4 C19 C20 116.8(3) . . ?
C21 C20 C24 119.6(3) . 7_566 ?
C21 C20 C19 122.3(3) . . ?
C24 C20 C19 118.0(3) 7_566 . ?
C20 C21 C22 121.0(3) . . ?
C21 C22 C23 122.3(3) . . ?
C21 C22 C22 119.0(4) . 7_566 ?
C23 C22 C22 118.7(4) . 7_566 ?
C24 C23 C22 120.8(3) . . ?
C23 C24 C20 120.8(3) . 7_566 ?
O2 C25 O1 122.3(3) . . ?
O2 C25 C26 120.9(3) . . ?
O1 C25 C26 116.7(3) . . ?
C27 C26 C32 119.6(3) . . ?
C27 C26 C25 120.7(3) . . ?
C32 C26 C25 119.6(3) . . ?
C28 C27 C26 120.1(3) . . ?
C27 C28 C30 120.0(3) . . ?
C27 C28 C29 120.9(3) . . ?
C30 C28 C29 119.1(3) . . ?
O3 C29 O4 121.9(3) . . ?
O3 C29 C28 120.6(3) . . ?
O4 C29 C28 117.5(3) . . ?
C31 C30 C28 119.9(3) . . ?
O5 C31 C32 122.9(3) . . ?
O5 C31 C30 117.2(3) . . ?
C32 C31 C30 119.9(3) . . ?
C31 C32 C26 120.4(3) . . ?

loop_
_geom_bond_atom_site_label_1
_geom_bond_atom_site_label_2
_geom_bond_distance
_geom_bond_site_symmetry_2
_geom_bond_publ_flag
Cd1 N1 2.314(3) . ?
Cd1 O1 2.322(2) . ?
Cd1 O1W 2.335(3) . ?
Cd1 O4 2.369(2) 1_565 ?
Cd1 N3 2.372(3) . ?
Cd1 O3 2.471(3) 1_565 ?
Cd1 O2 2.590(3) . ?
N1 C1 1.324(4) . ?
N1 C5 1.328(4) . ?
O1 C25 1.269(4) . ?
C1 C2 1.375(5) . ?
N2 C7 1.338(5) . ?
N2 C6 1.452(5) . ?
O2 C25 1.236(4) . ?
C2 C3 1.374(5) . ?
N3 C13 1.320(4) . ?
N3 C17 1.339(4) . ?
O3 C29 1.239(4) . ?
O3 Cd1 2.471(3) 1_545 ?
C3 C4 1.382(5) . ?
C3 C6 1.516(5) . ?
O4 C29 1.264(4) . ?
O4 Cd1 2.369(2) 1_545 ?
N4 C19 1.324(4) . ?
N4 C18 1.457(4) . ?
C4 C5 1.383(5) . ?
O5 C31 1.367(4) . ?
O6 C19 1.237(4) . ?
O7 C7 1.235(5) . ?
C7 C8 1.499(5) . ?
C8 C9 1.356(5) . ?
C8 C12 1.425(5) 5_545 ?
C9 C10 1.418(5) . ?
C10 C11 1.411(5) . ?
C10 C10 1.424(7) 5_545 ?
C11 C12 1.355(6) . ?
C12 C8 1.424(5) 5_545 ?
C13 C14 1.390(5) . ?
C14 C15 1.372(5) . ?
C15 C16 1.380(4) . ?
C15 C18 1.501(5) . ?
C16 C17 1.371(5) . ?
C19 C20 1.504(5) . ?
C20 C21 1.373(4) . ?
C20 C24 1.409(5) 7_566 ?
C21 C22 1.411(5) . ?
C22 C23 1.417(4) . ?
C22 C22 1.420(7) 7_566 ?
C23 C24 1.361(5) . ?
C24 C20 1.409(5) 7_566 ?
C25 C26 1.507(5) . ?
C26 C27 1.388(4) . ?
C26 C32 1.390(4) . ?
C27 C28 1.383(4) . ?
C28 C30 1.390(4) . ?
C28 C29 1.506(5) . ?
C30 C31 1.388(5) . ?
C31 C32 1.379(5) . ?
